data_1572444
loop_
_publ_author_name
'Benhamada, Mohamed Siradj Eddine'
'Benlatreche, Tarek'
'Ghallab, Rochdi'
'D\'en\`es, George'
'Merazig, Hocine'

_publ_section_title
;
 Bis(2-carboxyquinolinium) hexachloridostannate(IV) dihydrate
;
_journal_coeditor_code WM4218
_journal_issue 8
_journal_name_full IUCrData
_journal_paper_doi 10.1107/S2414314624008265
_journal_volume 9
_journal_year 2024
_chemical_formula_iupac '(C10 H8 N O2) [Sn Cl6], 2H2 O'
_chemical_formula_moiety '2(C10 H8 N O2 +), Cl6 Sn 2-, 2(H2 O)'
_chemical_formula_sum 'C20 H20 Cl6 N2 O6 Sn'
_chemical_formula_weight 715.77
_chemical_name_systematic
;
Bis(2-carboxyquinolinium) hexachloridostannate(IV) dihydrate
;
_space_group_crystal_system triclinic
_space_group_IT_number 2
_space_group_name_Hall '-P 1'
_space_group_name_H-M_alt 'P -1'
_atom_sites_solution_hydrogens mixed
_audit_creation_method SHELXL-2019/3
_cell_angle_alpha 108.101(2)
_cell_angle_beta 99.515(2)
_cell_angle_gamma 99.749(2)
_cell_formula_units_Z 1
_cell_length_a 8.3220(4)
_cell_length_b 9.2704(4)
_cell_length_c 9.4248(4)
_cell_measurement_reflns_used 9611
_cell_measurement_temperature 296(2)
_cell_measurement_theta_max 48.22
_cell_measurement_theta_min 3.70
_cell_volume 662.46(5)
_computing_cell_refinement
;
SAINT (Bruker, 2013)
;
_computing_data_collection
;
APEX2 (Bruker, 2013)
;
_computing_data_reduction
;
SAINT (Bruker, 2013)
;
_computing_molecular_graphics
;
Olex2 1.5 (Dolomanov <i>et al.</i>,  2009)
;
_computing_publication_material
;
publCIF (Westrip, 2010)
;
_computing_structure_refinement
;
SHELXL (Sheldrick, 2015)
;
_computing_structure_solution
;
olex2.solve 1.5 (Bourhis <i>et al.</i>,  2015)
;
_diffrn_ambient_temperature 296(2)
_diffrn_measured_fraction_theta_full 0.992
_diffrn_measured_fraction_theta_max 0.994
_diffrn_measurement_device_type 'Bruker APEXII CCD'
_diffrn_measurement_method '\f and \w scans'
_diffrn_radiation_type MoK\a
_diffrn_radiation_wavelength 0.71073
_diffrn_reflns_av_R_equivalents 0.0149
_diffrn_reflns_av_unetI/netI 0.0099
_diffrn_reflns_limit_h_max 11
_diffrn_reflns_limit_h_min -11
_diffrn_reflns_limit_k_max 12
_diffrn_reflns_limit_k_min -12
_diffrn_reflns_limit_l_max 12
_diffrn_reflns_limit_l_min -12
_diffrn_reflns_number 19467
_diffrn_reflns_theta_full 25.242
_diffrn_reflns_theta_max 28.277
_diffrn_reflns_theta_min 4.782
_exptl_absorpt_coefficient_mu 1.608
_exptl_absorpt_correction_T_max 0.879
_exptl_absorpt_correction_T_min 0.851
_exptl_absorpt_correction_type multi-scan
_exptl_absorpt_process_details
;
(SADABS; Krause <i>et al</i>., 2015)
;
_exptl_crystal_colour yellow
_exptl_crystal_density_diffrn 1.794
_exptl_crystal_description plate
_exptl_crystal_F_000 354
_exptl_crystal_size_max 0.100
_exptl_crystal_size_mid 0.090
_exptl_crystal_size_min 0.080
_refine_diff_density_max 0.406
_refine_diff_density_min -0.254
_refine_ls_extinction_method none
_refine_ls_goodness_of_fit_ref 1.077
_refine_ls_hydrogen_treatment mixed
_refine_ls_matrix_type full
_refine_ls_number_parameters 168
_refine_ls_number_reflns 3262
_refine_ls_number_restraints 0
_refine_ls_restrained_S_all 1.077
_refine_ls_R_factor_all 0.0132
_refine_ls_R_factor_gt 0.0127
_refine_ls_shift/su_max 0.000
_refine_ls_shift/su_mean 0.000
_refine_ls_structure_factor_coef Fsqd
_refine_ls_weighting_details 'w=1/[\s^2^(Fo^2^)+(0.0130P)^2^+0.3169P] where P=(Fo^2^+2Fc^2^)/3'
_refine_ls_weighting_scheme calc
_refine_ls_wR_factor_gt 0.0325
_refine_ls_wR_factor_ref 0.0330
_reflns_number_gt 3199
_reflns_number_total 3262
_reflns_threshold_expression 'I > 2\s(I)'
_cod_data_source_file wm4218.cif
_cod_data_source_block I
_cod_database_code 1572444
_shelx_space_group_comment
;
The symmetry employed for this shelxl refinement is uniquely defined
by the following loop, which should always be used as a source of
symmetry information in preference to the above space-group names.
They are only intended as comments.
;
_shelx_estimated_absorpt_t_min 0.856
_shelx_estimated_absorpt_t_max 0.882

loop_
_space_group_symop_operation_xyz
'x, y, z'
'-x, -y, -z'

loop_
_atom_site_type_symbol
_atom_site_label
_atom_site_fract_x
_atom_site_fract_y
_atom_site_fract_z
_atom_site_U_iso_or_equiv
_atom_site_adp_type
_atom_site_calc_flag
_atom_site_occupancy
_atom_site_disorder_assembly
_atom_site_disorder_group
Sn Sn1 0.000000 0.000000 0.000000 0.01307(3) Uani d 1 . .
Cl Cl1 0.12549(3) 0.26567(3) 0.17700(3) 0.01985(6) Uani d 1 . .
Cl Cl2 -0.27553(3) 0.05974(3) -0.01450(3) 0.02261(6) Uani d 1 . .
Cl Cl3 -0.03577(4) -0.08014(3) 0.21592(3) 0.02122(6) Uani d 1 . .
O O2 0.82893(11) 0.48826(10) 0.04894(9) 0.02362(17) Uani d 1 . .
O O1 0.70770(11) 0.47285(12) 0.24138(10) 0.02734(19) Uani d 1 . .
H H1 0.625567 0.421382 0.171718 0.041 Uiso calc 1 . .
O O3 0.44565(12) 0.30407(12) 0.03220(12) 0.0316(2) Uani d 1 . .
H H3A 0.358189 0.328438 0.058776 0.047 Uiso d 1 . .
H H3B 0.438485 0.207555 0.016123 0.047 Uiso d 1 . .
N N1 1.12611(12) 0.62982(11) 0.25392(11) 0.01629(17) Uani d 1 . .
C C2 0.98812(14) 0.60663(12) 0.30529(12) 0.0171(2) Uani d 1 . .
C C1 0.83151(14) 0.51554(13) 0.18355(13) 0.0183(2) Uani d 1 . .
C C3 0.99422(16) 0.66408(14) 0.46178(13) 0.0213(2) Uani d 1 . .
H H3 0.897184 0.649793 0.497561 0.026 Uiso calc 1 . .
C C6 1.28072(14) 0.70531(13) 0.34788(13) 0.0181(2) Uani d 1 . .
C C9 1.59120(17) 0.85434(15) 0.54706(16) 0.0299(3) Uani d 1 . .
H H9 1.696466 0.902964 0.612341 0.036 Uiso calc 1 . .
C C8 1.57523(16) 0.79829(15) 0.38631(16) 0.0277(3) Uani d 1 . .
H H8 1.670263 0.812255 0.347661 0.033 Uiso calc 1 . .
C C7 1.42258(15) 0.72382(14) 0.28635(14) 0.0230(2) Uani d 1 . .
H H7 1.413118 0.686630 0.180899 0.028 Uiso calc 1 . .
C C5 1.29308(15) 0.76284(13) 0.50879(13) 0.0208(2) Uani d 1 . .
C C10 1.45388(17) 0.83779(15) 0.60721(14) 0.0274(3) Uani d 1 . .
H H10 1.465775 0.875747 0.712974 0.033 Uiso calc 1 . .
C C4 1.14626(16) 0.74234(14) 0.56255(13) 0.0230(2) Uani d 1 . .
H H4 1.151849 0.782030 0.667260 0.028 Uiso calc 1 . .
H H1A 1.119(2) 0.5947(19) 0.160(2) 0.026(4) Uiso d 1 . .

loop_
_atom_site_aniso_label
_atom_site_aniso_U_11
_atom_site_aniso_U_22
_atom_site_aniso_U_33
_atom_site_aniso_U_12
_atom_site_aniso_U_13
_atom_site_aniso_U_23
Sn1 0.01189(5) 0.01279(5) 0.01377(5) 0.00232(3) 0.00262(3) 0.00407(4)
Cl1 0.02182(13) 0.01429(11) 0.01922(12) 0.00029(9) 0.00555(10) 0.00173(9)
Cl2 0.01509(12) 0.02717(14) 0.02324(13) 0.00878(10) 0.00250(10) 0.00457(11)
Cl3 0.02591(13) 0.02106(13) 0.01886(12) 0.00433(10) 0.00618(10) 0.01006(10)
O2 0.0205(4) 0.0291(4) 0.0164(4) 0.0005(3) 0.0033(3) 0.0045(3)
O1 0.0201(4) 0.0358(5) 0.0226(4) -0.0002(4) 0.0071(3) 0.0077(4)
O3 0.0207(4) 0.0325(5) 0.0368(5) -0.0007(4) 0.0106(4) 0.0069(4)
N1 0.0185(4) 0.0158(4) 0.0123(4) 0.0036(3) 0.0020(3) 0.0028(3)
C2 0.0197(5) 0.0152(5) 0.0164(5) 0.0049(4) 0.0035(4) 0.0053(4)
C1 0.0182(5) 0.0175(5) 0.0187(5) 0.0047(4) 0.0046(4) 0.0051(4)
C3 0.0257(6) 0.0217(5) 0.0175(5) 0.0074(4) 0.0075(4) 0.0063(4)
C6 0.0196(5) 0.0150(5) 0.0167(5) 0.0038(4) 0.0005(4) 0.0037(4)
C9 0.0239(6) 0.0260(6) 0.0301(6) 0.0012(5) -0.0089(5) 0.0069(5)
C8 0.0201(6) 0.0267(6) 0.0330(7) 0.0044(5) 0.0023(5) 0.0084(5)
C7 0.0210(6) 0.0235(6) 0.0213(5) 0.0036(4) 0.0029(4) 0.0051(5)
C5 0.0258(6) 0.0164(5) 0.0164(5) 0.0044(4) -0.0003(4) 0.0037(4)
C10 0.0310(7) 0.0246(6) 0.0188(5) 0.0035(5) -0.0053(5) 0.0042(5)
C4 0.0326(6) 0.0216(5) 0.0132(5) 0.0078(5) 0.0035(4) 0.0039(4)

loop_
_atom_type_symbol
_atom_type_description
_atom_type_scat_dispersion_real
_atom_type_scat_dispersion_imag
_atom_type_scat_source
C C 0.0033 0.0016 'International Tables Vol C Tables 4.2.6.8 and 6.1.1.4'
H H 0.0000 0.0000 'International Tables Vol C Tables 4.2.6.8 and 6.1.1.4'
Cl Cl 0.1484 0.1585 'International Tables Vol C Tables 4.2.6.8 and 6.1.1.4'
N N 0.0061 0.0033 'International Tables Vol C Tables 4.2.6.8 and 6.1.1.4'
O O 0.0106 0.0060 'International Tables Vol C Tables 4.2.6.8 and 6.1.1.4'
Sn Sn -0.6537 1.4246 'International Tables Vol C Tables 4.2.6.8 and 6.1.1.4'

loop_
_geom_angle_atom_site_label_1
_geom_angle_atom_site_label_2
_geom_angle_atom_site_label_3
_geom_angle_site_symmetry_1
_geom_angle_site_symmetry_3
_geom_angle
_geom_angle_publ_flag
Cl3 Sn1 Cl3 . 2 179.999(12) ?
Cl3 Sn1 Cl1 . . 89.336(10) ?
Cl3 Sn1 Cl1 2 . 90.665(10) ?
Cl3 Sn1 Cl1 . 2 90.663(10) ?
Cl3 Sn1 Cl1 2 2 89.336(10) ?
Cl1 Sn1 Cl1 . 2 180.0 ?
Cl3 Sn1 Cl2 . 2 91.121(10) ?
Cl3 Sn1 Cl2 2 2 88.879(10) ?
Cl1 Sn1 Cl2 . 2 90.704(10) ?
Cl1 Sn1 Cl2 2 2 89.295(10) ?
Cl3 Sn1 Cl2 . . 88.879(10) ?
Cl3 Sn1 Cl2 2 . 91.121(10) ?
Cl1 Sn1 Cl2 . . 89.295(10) ?
Cl1 Sn1 Cl2 2 . 90.706(10) ?
Cl2 Sn1 Cl2 2 . 180.0 ?
C1 O1 H1 . . 109.5 ?
H3A O3 H3B . . 109.4 ?
C2 N1 C6 . . 123.38(10) ?
C2 N1 H1A . . 118.5(11) ?
C6 N1 H1A . . 118.2(11) ?
N1 C2 C3 . . 120.58(10) ?
N1 C2 C1 . . 115.14(10) ?
C3 C2 C1 . . 124.29(10) ?
O2 C1 O1 . . 126.71(11) ?
O2 C1 C2 . . 121.05(10) ?
O1 C1 C2 . . 112.24(10) ?
C4 C3 C2 . . 118.86(11) ?
C4 C3 H3 . . 120.6 ?
C2 C3 H3 . . 120.6 ?
N1 C6 C7 . . 120.61(10) ?
N1 C6 C5 . . 117.83(10) ?
C7 C6 C5 . . 121.56(11) ?
C10 C9 C8 . . 120.70(12) ?
C10 C9 H9 . . 119.6 ?
C8 C9 H9 . . 119.6 ?
C7 C8 C9 . . 121.41(12) ?
C7 C8 H8 . . 119.3 ?
C9 C8 H8 . . 119.3 ?
C8 C7 C6 . . 118.11(11) ?
C8 C7 H7 . . 120.9 ?
C6 C7 H7 . . 120.9 ?
C4 C5 C10 . . 123.20(11) ?
C4 C5 C6 . . 118.68(11) ?
C10 C5 C6 . . 118.11(11) ?
C9 C10 C5 . . 120.10(12) ?
C9 C10 H10 . . 120.0 ?
C5 C10 H10 . . 120.0 ?
C3 C4 C5 . . 120.63(11) ?
C3 C4 H4 . . 119.7 ?
C5 C4 H4 . . 119.7 ?

loop_
_geom_bond_atom_site_label_1
_geom_bond_atom_site_label_2
_geom_bond_site_symmetry_2
_geom_bond_distance
_geom_bond_publ_flag
Sn1 Cl3 . 2.4180(3) ?
Sn1 Cl3 2 2.4180(3) ?
Sn1 Cl1 . 2.4370(3) ?
Sn1 Cl1 2 2.4370(3) ?
Sn1 Cl2 2 2.4406(3) ?
Sn1 Cl2 . 2.4406(3) ?
O2 C1 . 1.2099(14) ?
O1 C1 . 1.3026(14) ?
O1 H1 . 0.8200 ?
O3 H3A . 0.8511 ?
O3 H3B . 0.8496 ?
N1 C2 . 1.3282(14) ?
N1 C6 . 1.3649(14) ?
N1 H1A . 0.832(17) ?
C2 C3 . 1.3927(15) ?
C2 C1 . 1.5029(15) ?
C3 C4 . 1.3758(17) ?
C3 H3 . 0.9300 ?
C6 C7 . 1.4067(17) ?
C6 C5 . 1.4220(15) ?
C9 C10 . 1.364(2) ?
C9 C8 . 1.4155(19) ?
C9 H9 . 0.9300 ?
C8 C7 . 1.3715(17) ?
C8 H8 . 0.9300 ?
C7 H7 . 0.9300 ?
C5 C4 . 1.4041(18) ?
C5 C10 . 1.4171(17) ?
C10 H10 . 0.9300 ?
C4 H4 . 0.9300 ?

loop_
_geom_hbond_atom_site_label_D
_geom_hbond_atom_site_label_H
_geom_hbond_atom_site_label_A
_geom_hbond_site_symmetry_A
_geom_hbond_distance_DH
_geom_hbond_distance_HA
_geom_hbond_distance_DA
_geom_hbond_angle_DHA
_geom_hbond_publ_flag
O1 H1 O3 . 0.82 1.75 2.5684(14) 175.7 yes
N1 H1A O2 2_765 0.832(17) 2.028(17) 2.8348(13) 163.4(15) yes
O3 H3A Cl1 . 0.85 2.46 3.2048(11) 146 yes
O3 H3B Cl2 2_555 0.85 2.61 3.3708(11) 150 yes
C3 H3 Cl1 2_666 0.93 2.97 3.6014(12) 126.7 no
C7 H7 O2 2_765 0.93 2.58 3.2850(15) 133.1 no
C7 H7 O3 2_765 0.93 2.51 3.3144(16) 145.6 no

loop_
_geom_torsion_atom_site_label_1
_geom_torsion_atom_site_label_2
_geom_torsion_atom_site_label_3
_geom_torsion_atom_site_label_4
_geom_torsion_site_symmetry_1
_geom_torsion_site_symmetry_2
_geom_torsion_site_symmetry_3
_geom_torsion_site_symmetry_4
_geom_torsion
_geom_torsion_publ_flag
C6 N1 C2 C3 . . . . 1.99(16) ?
C6 N1 C2 C1 . . . . -177.71(10) ?
N1 C2 C1 O2 . . . . -11.11(16) ?
C3 C2 C1 O2 . . . . 169.20(11) ?
N1 C2 C1 O1 . . . . 168.63(10) ?
C3 C2 C1 O1 . . . . -11.06(16) ?
N1 C2 C3 C4 . . . . -1.40(17) ?
C1 C2 C3 C4 . . . . 178.27(11) ?
C2 N1 C6 C7 . . . . 178.92(11) ?
C2 N1 C6 C5 . . . . -0.58(16) ?
C10 C9 C8 C7 . . . . -1.0(2) ?
C9 C8 C7 C6 . . . . 0.47(19) ?
N1 C6 C7 C8 . . . . -178.90(11) ?
C5 C6 C7 C8 . . . . 0.58(18) ?
N1 C6 C5 C4 . . . . -1.35(16) ?
C7 C6 C5 C4 . . . . 179.15(11) ?
N1 C6 C5 C10 . . . . 178.41(10) ?
C7 C6 C5 C10 . . . . -1.09(17) ?
C8 C9 C10 C5 . . . . 0.5(2) ?
C4 C5 C10 C9 . . . . -179.70(12) ?
C6 C5 C10 C9 . . . . 0.55(18) ?
C2 C3 C4 C5 . . . . -0.54(18) ?
C10 C5 C4 C3 . . . . -177.86(12) ?
C6 C5 C4 C3 . . . . 1.89(17) ?
